data_4068051
loop_
_publ_author_name
'Khlebnikov, Vsevolod'
'Meduri, Angelo'
'Mueller-Bunz, Helge'
'Montini, Tiziano'
'Fornasiero, Paolo'
'Zangrando, Ennio'
'Milani, Barbara'
'Albrecht, Martin'

_publ_section_title
;
 Palladium Carbene Complexes for Selective Alkene Di- and Oligomerization
;
_journal_issue 3
_journal_name_full Organometallics
_journal_page_first 976
_journal_paper_doi 10.1021/om201027y
_journal_volume 31
_journal_year 2012
_chemical_formula_sum 'C29 H27 Cl N2 Pd'
_chemical_formula_weight 545.38
_chemical_name_systematic
;
 ?
;
_space_group_IT_number 4
_symmetry_cell_setting monoclinic
_symmetry_space_group_name_Hall 'P 2yb'
_symmetry_space_group_name_H-M 'P 1 21 1'
_atom_sites_solution_hydrogens geom
_atom_sites_solution_primary direct
_atom_sites_solution_secondary difmap
_audit_creation_method SHELXL-97
_cell_angle_alpha 90.00
_cell_angle_beta 90.03(3)
_cell_angle_gamma 90.00
_cell_formula_units_Z 4
_cell_length_a 10.491(3)
_cell_length_b 20.997(4)
_cell_length_c 11.263(3)
_cell_measurement_temperature 293(2)
_cell_volume 2481.0(11)
_computing_cell_refinement 'Denzo (Otwinowski & Minor 1997)'
_computing_data_collection 'Nonius Xpress'
_computing_data_reduction 'Denzo and Scalepack (Otwinowski & Minor 1997)'
_computing_molecular_graphics 'Ortep3/windows (Farrugia,1997)'
_computing_publication_material 'Wingx 1.70.00 (Farrugia, 1999)'
_computing_structure_refinement 'SHELX97 (Sheldrick, 1998)'
_computing_structure_solution 'SHELX97 (Sheldrick, 1998)'
_diffrn_ambient_temperature 293(2)
_diffrn_measured_fraction_theta_full 0.978
_diffrn_measured_fraction_theta_max 0.978
_diffrn_measurement_device_type 'image plate dip1030'
_diffrn_measurement_method 'laser scanner'
_diffrn_radiation_monochromator graphite
_diffrn_radiation_source 'fine-focus sealed tube'
_diffrn_radiation_type MoK\a
_diffrn_radiation_wavelength 0.71073
_diffrn_reflns_av_R_equivalents 0.0501
_diffrn_reflns_av_sigmaI/netI 0.0872
_diffrn_reflns_limit_h_max 12
_diffrn_reflns_limit_h_min -12
_diffrn_reflns_limit_k_max 26
_diffrn_reflns_limit_k_min -23
_diffrn_reflns_limit_l_max 13
_diffrn_reflns_limit_l_min -13
_diffrn_reflns_number 27035
_diffrn_reflns_theta_full 26.37
_diffrn_reflns_theta_max 26.37
_diffrn_reflns_theta_min 1.81
_exptl_absorpt_coefficient_mu 0.875
_exptl_absorpt_correction_T_max 0.8597
_exptl_absorpt_correction_T_min 0.3410
_exptl_absorpt_correction_type refdelf
_exptl_absorpt_process_details
;
Parkin S,Moezzi B & Hope H, (1995) J. Appl. Cryst. 28, 53-56
Cubic fit to sin(theta)/lambda - 24 parameters
;
_exptl_crystal_colour red
_exptl_crystal_density_diffrn 1.460
_exptl_crystal_density_method 'not measured'
_exptl_crystal_description block
_exptl_crystal_F_000 1112
_exptl_crystal_size_max 0.35
_exptl_crystal_size_mid 0.35
_exptl_crystal_size_min 0.30
_refine_diff_density_max 0.997
_refine_diff_density_min -0.356
_refine_diff_density_rms 0.067
_refine_ls_abs_structure_details 'Flack H D (1983), Acta Cryst. A39, 876-881'
_refine_ls_abs_structure_Flack 0.38(3)
_refine_ls_extinction_method none
_refine_ls_goodness_of_fit_ref 0.916
_refine_ls_hydrogen_treatment constr
_refine_ls_matrix_type full
_refine_ls_number_parameters 597
_refine_ls_number_reflns 8362
_refine_ls_number_restraints 1
_refine_ls_restrained_S_all 0.916
_refine_ls_R_factor_all 0.0656
_refine_ls_R_factor_gt 0.0429
_refine_ls_shift/su_max 0.000
_refine_ls_shift/su_mean 0.000
_refine_ls_structure_factor_coef Fsqd
_refine_ls_weighting_details 'calc w=1/[\s^2^(Fo^2^)+(0.0343P)^2^+0.0000P] where P=(Fo^2^+2Fc^2^)/3'
_refine_ls_weighting_scheme calc
_refine_ls_wR_factor_gt 0.0901
_refine_ls_wR_factor_ref 0.0957
_reflns_number_gt 5503
_reflns_number_total 8362
_reflns_threshold_expression >2\s(I)
_cod_data_source_file om201027y_si_002.cif
_cod_data_source_block 7
_cod_original_sg_symbol_H-M 'P 21'
_cod_database_code 4068051

loop_
_symmetry_equiv_pos_as_xyz
'x, y, z'
'-x, y+1/2, -z'

loop_
_atom_site_label
_atom_site_type_symbol
_atom_site_fract_x
_atom_site_fract_y
_atom_site_fract_z
_atom_site_U_iso_or_equiv
_atom_site_adp_type
_atom_site_occupancy
_atom_site_symmetry_multiplicity
_atom_site_calc_flag
_atom_site_refinement_flags
_atom_site_disorder_assembly
_atom_site_disorder_group
Pd1 Pd 0.25386(5) 0.11335(2) 0.47325(4) 0.04859(15) Uani 1 1 d . . .
Cl1 Cl 0.2158(2) 0.22039(10) 0.47171(18) 0.0669(6) Uani 1 1 d . . .
N1 N 0.3000(6) 0.0167(3) 0.4790(4) 0.0428(14) Uani 1 1 d . . .
N2 N 0.4528(5) 0.1169(3) 0.4110(4) 0.0460(13) Uani 1 1 d . . .
C1 C 0.0686(6) 0.0997(3) 0.5216(6) 0.058(2) Uani 1 1 d . . .
H1A H 0.0258 0.1401 0.5252 0.087 Uiso 1 1 calc R . .
H1B H 0.0655 0.0797 0.5982 0.087 Uiso 1 1 calc R . .
H1C H 0.0271 0.0730 0.4642 0.087 Uiso 1 1 calc R . .
C2 C 0.4166(7) 0.0053(3) 0.4472(6) 0.0468(17) Uani 1 1 d . . .
C3 C 0.4984(6) 0.0607(3) 0.4063(5) 0.0442(16) Uani 1 1 d . . .
C4 C 0.6209(7) 0.0324(3) 0.3654(6) 0.0484(17) Uani 1 1 d . . .
C5 C 0.6092(6) -0.0339(3) 0.3843(5) 0.0467(16) Uani 1 1 d . . .
C6 C 0.4906(6) -0.0530(3) 0.4316(6) 0.0420(15) Uani 1 1 d . . .
C7 C 0.4697(7) -0.1157(4) 0.4559(6) 0.054(2) Uani 1 1 d . . .
H7 H 0.3916 -0.1294 0.4854 0.064 Uiso 1 1 calc R . .
C8 C 0.5686(7) -0.1589(3) 0.4354(6) 0.0586(19) Uani 1 1 d . . .
H8 H 0.5575 -0.2012 0.4575 0.070 Uiso 1 1 calc R . .
C9 C 0.6811(8) -0.1411(3) 0.3842(6) 0.060(2) Uani 1 1 d . . .
H9 H 0.7428 -0.1718 0.3685 0.072 Uiso 1 1 calc R . .
C10 C 0.7053(7) -0.0763(3) 0.3546(6) 0.0475(17) Uani 1 1 d . . .
C11 C 0.8174(7) -0.0505(4) 0.3040(7) 0.062(2) Uani 1 1 d . . .
H11 H 0.8845 -0.0772 0.2829 0.074 Uiso 1 1 calc R . .
C12 C 0.8271(8) 0.0141(4) 0.2859(7) 0.067(2) Uani 1 1 d . . .
H12 H 0.9011 0.0303 0.2520 0.081 Uiso 1 1 calc R . .
C13 C 0.7295(7) 0.0561(4) 0.3167(6) 0.0573(18) Uani 1 1 d . . .
H13 H 0.7387 0.0996 0.3041 0.069 Uiso 1 1 calc R . .
C14 C 0.2175(7) -0.0365(3) 0.5063(7) 0.0497(18) Uani 1 1 d . . .
C15 C 0.1632(7) -0.0687(3) 0.4131(6) 0.0548(18) Uani 1 1 d . . .
C16 C 0.0850(8) -0.1186(4) 0.4421(9) 0.070(2) Uani 1 1 d . . .
H16 H 0.0492 -0.1425 0.3811 0.084 Uiso 1 1 calc R . .
C17 C 0.0573(8) -0.1346(4) 0.5571(10) 0.078(3) Uani 1 1 d . . .
H17 H 0.0012 -0.1678 0.5733 0.094 Uiso 1 1 calc R . .
C18 C 0.1127(8) -0.1016(4) 0.6473(8) 0.067(2) Uani 1 1 d . . .
H18 H 0.0948 -0.1124 0.7256 0.081 Uiso 1 1 calc R . .
C19 C 0.1965(7) -0.0514(3) 0.6227(6) 0.0523(18) Uani 1 1 d . . .
C20 C 0.1871(9) -0.0475(5) 0.2880(7) 0.084(3) Uani 1 1 d . . .
H20A H 0.1429 -0.0751 0.2340 0.126 Uiso 1 1 calc R . .
H20B H 0.2769 -0.0490 0.2717 0.126 Uiso 1 1 calc R . .
H20C H 0.1569 -0.0046 0.2780 0.126 Uiso 1 1 calc R . .
C21 C 0.2611(9) -0.0147(5) 0.7236(7) 0.078(3) Uani 1 1 d . . .
H21A H 0.2347 -0.0321 0.7985 0.117 Uiso 1 1 calc R . .
H21B H 0.2371 0.0294 0.7195 0.117 Uiso 1 1 calc R . .
H21C H 0.3519 -0.0184 0.7161 0.117 Uiso 1 1 calc R . .
C22 C 0.5253(6) 0.1687(3) 0.3636(6) 0.0449(16) Uani 1 1 d . . .
C23 C 0.4967(7) 0.1896(4) 0.2481(6) 0.0515(19) Uani 1 1 d . . .
C24 C 0.5674(9) 0.2417(4) 0.2091(7) 0.070(2) Uani 1 1 d . . .
H24 H 0.5493 0.2586 0.1346 0.084 Uiso 1 1 calc R . .
C25 C 0.6608(8) 0.2690(4) 0.2738(8) 0.069(2) Uani 1 1 d . . .
H25 H 0.7064 0.3030 0.2423 0.083 Uiso 1 1 calc R . .
C26 C 0.6889(7) 0.2476(3) 0.3843(7) 0.0567(19) Uani 1 1 d . . .
H26 H 0.7550 0.2661 0.4272 0.068 Uiso 1 1 calc R . .
C27 C 0.6188(7) 0.1976(3) 0.4337(6) 0.0543(19) Uani 1 1 d . . .
C28 C 0.3941(8) 0.1584(4) 0.1789(6) 0.066(2) Uani 1 1 d . . .
H28A H 0.3873 0.1783 0.1024 0.098 Uiso 1 1 calc R . .
H28B H 0.3147 0.1627 0.2205 0.098 Uiso 1 1 calc R . .
H28C H 0.4138 0.1141 0.1690 0.098 Uiso 1 1 calc R . .
C29 C 0.6517(9) 0.1734(4) 0.5540(7) 0.083(3) Uani 1 1 d . . .
H29A H 0.5962 0.1387 0.5741 0.125 Uiso 1 1 calc R . .
H29B H 0.6417 0.2070 0.6110 0.125 Uiso 1 1 calc R . .
H29C H 0.7385 0.1589 0.5545 0.125 Uiso 1 1 calc R . .
Pd2 Pd 0.98104(6) 0.05131(2) 0.97626(5) 0.05379(16) Uani 1 1 d . . .
Cl2 Cl 1.0187(3) -0.05493(13) 0.9813(2) 0.0906(8) Uani 1 1 d . A .
N3 N 0.9349(6) 0.1488(3) 0.9763(5) 0.0463(15) Uani 1 1 d . A .
N4 N 0.7845(5) 0.0499(3) 0.9138(4) 0.0478(13) Uani 1 1 d . A .
C31 C 1.1764(5) 0.0574(3) 1.0284(4) 0.099(3) Uani 0.678(11) 1 d P A .
H31A H 1.2119 0.0153 1.0332 0.149 Uiso 1 1 calc R . .
H31B H 1.1822 0.0777 1.1046 0.149 Uiso 1 1 calc R . .
H31C H 1.2228 0.0819 0.9708 0.149 Uiso 1 1 calc R . .
Cl3 Cl 1.1764(5) 0.0574(3) 1.0284(4) 0.099(3) Uani 0.322(11) 1 d P A 2
C32 C 0.8208(7) 0.1600(3) 0.9488(5) 0.0445(17) Uani 1 1 d . . .
C33 C 0.7368(6) 0.1071(4) 0.9117(5) 0.0481(16) Uani 1 1 d . A .
C34 C 0.6141(7) 0.1329(3) 0.8713(5) 0.0510(19) Uani 1 1 d . . .
C35 C 0.6283(7) 0.2000(3) 0.8845(6) 0.0479(17) Uani 1 1 d . A .
C36 C 0.7474(7) 0.2200(3) 0.9329(6) 0.0482(17) Uani 1 1 d . A .
C37 C 0.7716(8) 0.2835(3) 0.9487(6) 0.0491(19) Uani 1 1 d . . .
H37 H 0.8496 0.2973 0.9783 0.059 Uiso 1 1 calc R A .
C38 C 0.6749(8) 0.3274(4) 0.9190(7) 0.064(2) Uani 1 1 d . A .
H38 H 0.6896 0.3706 0.9313 0.077 Uiso 1 1 calc R . .
C39 C 0.5596(9) 0.3085(4) 0.8722(7) 0.066(2) Uani 1 1 d . . .
H39 H 0.4988 0.3391 0.8529 0.079 Uiso 1 1 calc R A .
C40 C 0.5318(8) 0.2427(4) 0.8530(6) 0.0559(19) Uani 1 1 d . A .
C41 C 0.4197(8) 0.2170(4) 0.8054(8) 0.071(2) Uani 1 1 d . . .
H41 H 0.3537 0.2439 0.7826 0.086 Uiso 1 1 calc R A .
C42 C 0.4067(8) 0.1513(4) 0.7923(7) 0.067(2) Uani 1 1 d . A .
H42 H 0.3319 0.1351 0.7597 0.080 Uiso 1 1 calc R . .
C43 C 0.5031(7) 0.1090(4) 0.8267(6) 0.0582(18) Uani 1 1 d . A .
H43 H 0.4916 0.0652 0.8192 0.070 Uiso 1 1 calc R . .
C44 C 1.0185(7) 0.2020(3) 1.0045(6) 0.0464(17) Uani 1 1 d . . .
C45 C 1.0722(7) 0.2349(4) 0.9084(6) 0.0585(19) Uani 1 1 d . A .
C46 C 1.1435(8) 0.2891(4) 0.9319(8) 0.068(2) Uani 1 1 d . . .
H46 H 1.1754 0.3140 0.8703 0.081 Uiso 1 1 calc R A .
C47 C 1.1654(8) 0.3050(4) 1.0468(9) 0.079(3) Uani 1 1 d . A .
H47 H 1.2155 0.3405 1.0628 0.095 Uiso 1 1 calc R . .
C48 C 1.1161(8) 0.2701(4) 1.1430(7) 0.070(2) Uani 1 1 d . . .
H48 H 1.1335 0.2824 1.2207 0.084 Uiso 1 1 calc R A .
C49 C 1.0430(7) 0.2185(4) 1.1207(6) 0.0550(18) Uani 1 1 d . A .
C50 C 1.0472(9) 0.2146(5) 0.7816(7) 0.081(3) Uani 1 1 d . . .
H50A H 1.0895 0.2433 0.7282 0.122 Uiso 1 1 calc R A .
H50B H 0.9571 0.2154 0.7664 0.122 Uiso 1 1 calc R . .
H50C H 1.0790 0.1722 0.7697 0.122 Uiso 1 1 calc R . .
C51 C 0.9805(8) 0.1819(4) 1.2216(6) 0.070(2) Uani 1 1 d . . .
H51A H 1.0061 0.2000 1.2961 0.106 Uiso 1 1 calc R A .
H51B H 1.0063 0.1381 1.2183 0.106 Uiso 1 1 calc R . .
H51C H 0.8895 0.1846 1.2140 0.106 Uiso 1 1 calc R . .
C52 C 0.7149(7) -0.0025(3) 0.8647(6) 0.0482(17) Uani 1 1 d . . .
C53 C 0.7520(7) -0.0227(4) 0.7499(6) 0.0497(18) Uani 1 1 d . A .
C54 C 0.6898(8) -0.0753(4) 0.7019(7) 0.068(2) Uani 1 1 d . . .
H54 H 0.7133 -0.0893 0.6268 0.082 Uiso 1 1 calc R A .
C55 C 0.5959(8) -0.1069(4) 0.7607(7) 0.070(2) Uani 1 1 d . A .
H55 H 0.5570 -0.1425 0.7274 0.084 Uiso 1 1 calc R . .
C56 C 0.5592(8) -0.0844(4) 0.8728(7) 0.065(2) Uani 1 1 d . . .
H56 H 0.4934 -0.1051 0.9123 0.078 Uiso 1 1 calc R A .
C57 C 0.6160(7) -0.0331(3) 0.9269(6) 0.0519(18) Uani 1 1 d . A .
C58 C 0.8531(8) 0.0103(4) 0.6815(7) 0.072(2) Uani 1 1 d . . .
H58A H 0.8633 -0.0100 0.6058 0.108 Uiso 1 1 calc R A .
H58B H 0.9320 0.0082 0.7246 0.108 Uiso 1 1 calc R . .
H58C H 0.8296 0.0541 0.6700 0.108 Uiso 1 1 calc R . .
C59 C 0.5789(8) -0.0116(4) 1.0481(6) 0.073(2) Uani 1 1 d . . .
H59A H 0.5115 -0.0382 1.0775 0.109 Uiso 1 1 calc R A .
H59B H 0.5502 0.0318 1.0447 0.109 Uiso 1 1 calc R . .
H59C H 0.6512 -0.0145 1.1001 0.109 Uiso 1 1 calc R . .

loop_
_atom_site_aniso_label
_atom_site_aniso_U_11
_atom_site_aniso_U_22
_atom_site_aniso_U_33
_atom_site_aniso_U_23
_atom_site_aniso_U_13
_atom_site_aniso_U_12
Pd1 0.0446(3) 0.0421(3) 0.0591(3) -0.0006(3) 0.0060(2) -0.0012(3)
Cl1 0.0664(15) 0.0448(12) 0.0894(15) -0.0062(9) 0.0012(11) 0.0011(11)
N1 0.038(4) 0.041(4) 0.049(3) 0.002(2) 0.005(3) 0.003(3)
N2 0.041(3) 0.043(3) 0.055(3) 0.000(3) 0.007(2) -0.002(3)
C1 0.045(5) 0.055(5) 0.074(5) 0.001(4) 0.013(3) -0.009(3)
C2 0.040(5) 0.045(4) 0.056(4) 0.006(3) 0.002(3) -0.004(3)
C3 0.046(4) 0.040(4) 0.046(4) -0.001(3) 0.006(3) -0.004(3)
C4 0.050(5) 0.043(4) 0.052(4) -0.004(3) -0.005(3) -0.005(3)
C5 0.045(5) 0.050(4) 0.045(4) 0.007(3) -0.009(3) -0.003(3)
C6 0.037(4) 0.038(4) 0.051(4) 0.002(3) 0.003(3) -0.007(3)
C7 0.056(6) 0.051(5) 0.054(4) -0.001(3) -0.003(4) 0.006(4)
C8 0.063(6) 0.038(4) 0.075(5) -0.001(3) 0.000(4) 0.002(4)
C9 0.056(6) 0.057(5) 0.067(4) 0.005(4) -0.005(4) 0.010(4)
C10 0.037(5) 0.046(4) 0.060(4) -0.001(3) -0.004(3) 0.003(3)
C11 0.052(6) 0.057(5) 0.077(5) -0.010(4) 0.002(4) 0.007(4)
C12 0.053(6) 0.064(6) 0.085(5) -0.004(4) 0.014(4) -0.007(4)
C13 0.049(5) 0.055(5) 0.068(4) 0.002(4) 0.009(3) -0.005(4)
C14 0.037(4) 0.036(4) 0.076(5) 0.017(4) 0.006(4) 0.000(3)
C15 0.049(5) 0.050(5) 0.065(5) 0.002(3) -0.003(4) 0.002(4)
C16 0.048(6) 0.052(5) 0.111(7) -0.002(5) -0.027(5) -0.002(4)
C17 0.049(6) 0.055(6) 0.130(8) 0.016(5) 0.000(5) -0.010(4)
C18 0.049(6) 0.065(5) 0.088(6) 0.030(4) 0.018(4) 0.010(4)
C19 0.052(5) 0.045(4) 0.059(4) 0.010(3) 0.006(3) 0.004(4)
C20 0.083(7) 0.100(8) 0.069(5) -0.019(5) -0.015(5) -0.002(6)
C21 0.084(7) 0.087(7) 0.063(5) 0.007(5) 0.000(5) -0.008(5)
C22 0.033(4) 0.036(4) 0.065(4) 0.001(3) 0.006(3) 0.000(3)
C23 0.046(5) 0.047(5) 0.061(4) 0.007(4) -0.002(4) 0.005(3)
C24 0.092(7) 0.052(5) 0.068(5) 0.011(4) 0.015(5) 0.006(5)
C25 0.074(6) 0.047(5) 0.087(6) 0.001(4) 0.024(5) -0.006(4)
C26 0.055(5) 0.046(4) 0.069(5) -0.002(4) 0.007(4) -0.015(4)
C27 0.054(5) 0.050(5) 0.059(4) -0.010(3) 0.003(4) 0.000(4)
C28 0.065(6) 0.063(5) 0.069(5) -0.003(4) -0.012(4) 0.008(4)
C29 0.088(7) 0.088(7) 0.073(5) -0.003(5) -0.015(5) -0.008(5)
Pd2 0.0514(4) 0.0477(3) 0.0622(3) 0.0013(3) -0.0060(3) 0.0003(3)
Cl2 0.109(2) 0.0610(16) 0.1018(18) -0.0001(12) -0.0091(15) 0.0014(15)
N3 0.039(4) 0.045(4) 0.055(4) 0.000(2) -0.011(3) -0.001(3)
N4 0.033(3) 0.050(4) 0.060(3) -0.002(3) -0.010(2) -0.002(3)
C31 0.074(4) 0.128(5) 0.096(4) -0.007(3) -0.010(3) -0.030(3)
Cl3 0.074(4) 0.128(5) 0.096(4) -0.007(3) -0.010(3) -0.030(3)
C32 0.034(5) 0.050(5) 0.050(4) -0.006(3) -0.002(3) -0.006(3)
C33 0.049(4) 0.041(4) 0.055(4) 0.003(3) 0.001(3) 0.005(4)
C34 0.053(5) 0.051(5) 0.048(4) 0.006(3) 0.005(3) -0.002(3)
C35 0.049(5) 0.042(4) 0.052(4) 0.005(3) 0.010(3) 0.003(3)
C36 0.051(5) 0.047(5) 0.047(4) -0.005(3) 0.000(3) -0.001(3)
C37 0.055(5) 0.038(5) 0.054(4) -0.006(3) -0.004(4) -0.002(4)
C38 0.072(7) 0.047(5) 0.074(5) 0.001(4) 0.011(4) 0.008(4)
C39 0.072(7) 0.045(5) 0.081(6) 0.005(4) -0.001(5) 0.008(4)
C40 0.061(6) 0.054(5) 0.053(4) 0.000(3) 0.001(4) 0.001(4)
C41 0.052(6) 0.067(6) 0.095(6) 0.005(5) -0.011(5) 0.008(4)
C42 0.047(5) 0.077(6) 0.076(5) 0.012(4) -0.010(4) -0.003(4)
C43 0.054(5) 0.049(4) 0.072(4) -0.001(4) -0.001(4) -0.003(4)
C44 0.048(5) 0.034(4) 0.057(4) -0.006(3) 0.003(3) -0.001(3)
C45 0.053(5) 0.049(5) 0.073(5) -0.015(4) 0.003(4) 0.004(4)
C46 0.050(6) 0.060(6) 0.092(7) 0.004(5) 0.012(5) -0.007(4)
C47 0.063(7) 0.056(5) 0.117(8) -0.006(5) 0.003(6) -0.028(4)
C48 0.065(6) 0.063(5) 0.084(5) -0.025(4) 0.004(4) -0.001(4)
C49 0.044(5) 0.052(5) 0.069(5) 0.007(4) -0.003(4) -0.007(4)
C50 0.081(7) 0.091(7) 0.073(6) 0.002(5) 0.015(5) -0.021(5)
C51 0.085(7) 0.068(6) 0.058(5) 0.006(4) 0.011(4) -0.004(5)
C52 0.046(5) 0.036(4) 0.063(4) 0.004(3) -0.003(3) -0.009(3)
C53 0.041(5) 0.047(5) 0.061(4) 0.002(3) -0.003(3) 0.002(3)
C54 0.074(6) 0.070(6) 0.060(5) -0.009(4) -0.011(4) -0.010(5)
C55 0.086(7) 0.057(5) 0.067(5) 0.001(4) -0.018(4) -0.027(4)
C56 0.055(6) 0.064(6) 0.075(5) 0.017(4) -0.009(4) -0.028(4)
C57 0.045(5) 0.044(4) 0.066(4) 0.005(3) -0.011(4) 0.002(3)
C58 0.070(6) 0.065(6) 0.080(5) 0.005(4) 0.012(4) -0.018(4)
C59 0.074(6) 0.073(6) 0.071(5) -0.004(4) 0.003(4) -0.006(5)

loop_
_atom_type_symbol
_atom_type_description
_atom_type_scat_dispersion_real
_atom_type_scat_dispersion_imag
_atom_type_scat_source
C C 0.0033 0.0016 'International Tables Vol C Tables 4.2.6.8 and 6.1.1.4'
H H 0.0000 0.0000 'International Tables Vol C Tables 4.2.6.8 and 6.1.1.4'
N N 0.0061 0.0033 'International Tables Vol C Tables 4.2.6.8 and 6.1.1.4'
Cl Cl 0.1484 0.1585 'International Tables Vol C Tables 4.2.6.8 and 6.1.1.4'
Pd Pd -0.9988 1.0072 'International Tables Vol C Tables 4.2.6.8 and 6.1.1.4'

loop_
_geom_angle_atom_site_label_1
_geom_angle_atom_site_label_2
_geom_angle_atom_site_label_3
_geom_angle
C1 Pd1 N1 94.4(3)
C1 Pd1 N2 173.2(3)
N1 Pd1 N2 79.8(2)
C1 Pd1 Cl1 88.5(2)
N1 Pd1 Cl1 176.4(2)
N2 Pd1 Cl1 97.45(17)
C2 N1 C14 118.8(6)
C2 N1 Pd1 112.9(5)
C14 N1 Pd1 128.2(5)
C3 N2 C22 119.2(5)
C3 N2 Pd1 109.7(4)
C22 N2 Pd1 130.5(4)
Pd1 C1 H1A 109.5
Pd1 C1 H1B 109.5
H1A C1 H1B 109.5
Pd1 C1 H1C 109.5
H1A C1 H1C 109.5
H1B C1 H1C 109.5
N1 C2 C6 133.6(6)
N1 C2 C3 118.5(6)
C6 C2 C3 107.7(6)
N2 C3 C4 134.9(6)
N2 C3 C2 119.0(6)
C4 C3 C2 106.1(6)
C13 C4 C5 119.6(7)
C13 C4 C3 134.7(6)
C5 C4 C3 105.7(6)
C10 C5 C6 123.3(6)
C10 C5 C4 122.2(6)
C6 C5 C4 114.4(6)
C7 C6 C5 119.5(6)
C7 C6 C2 134.5(6)
C5 C6 C2 106.0(6)
C6 C7 C8 118.4(7)
C6 C7 H7 120.8
C8 C7 H7 120.8
C9 C8 C7 122.3(7)
C9 C8 H8 118.9
C7 C8 H8 118.9
C8 C9 C10 121.0(7)
C8 C9 H9 119.5
C10 C9 H9 119.5
C5 C10 C11 117.1(7)
C5 C10 C9 115.3(6)
C11 C10 C9 127.5(7)
C12 C11 C10 119.9(7)
C12 C11 H11 120.1
C10 C11 H11 120.1
C11 C12 C13 122.2(7)
C11 C12 H12 118.9
C13 C12 H12 118.9
C4 C13 C12 119.0(7)
C4 C13 H13 120.5
C12 C13 H13 120.5
C19 C14 C15 123.7(7)
C19 C14 N1 118.5(7)
C15 C14 N1 117.8(6)
C16 C15 C14 116.3(7)
C16 C15 C20 123.5(8)
C14 C15 C20 120.2(7)
C17 C16 C15 122.7(8)
C17 C16 H16 118.7
C15 C16 H16 118.7
C18 C17 C16 119.4(8)
C18 C17 H17 120.3
C16 C17 H17 120.3
C17 C18 C19 120.3(8)
C17 C18 H18 119.9
C19 C18 H18 119.9
C14 C19 C18 117.6(7)
C14 C19 C21 121.8(7)
C18 C19 C21 120.6(7)
C15 C20 H20A 109.5
C15 C20 H20B 109.5
H20A C20 H20B 109.5
C15 C20 H20C 109.5
H20A C20 H20C 109.5
H20B C20 H20C 109.5
C19 C21 H21A 109.5
C19 C21 H21B 109.5
H21A C21 H21B 109.5
C19 C21 H21C 109.5
H21A C21 H21C 109.5
H21B C21 H21C 109.5
C27 C22 C23 122.5(6)
C27 C22 N2 119.5(6)
C23 C22 N2 118.0(6)
C24 C23 C22 115.0(7)
C24 C23 C28 124.6(7)
C22 C23 C28 120.3(7)
C25 C24 C23 123.4(8)
C25 C24 H24 118.3
C23 C24 H24 118.3
C24 C25 C26 120.8(7)
C24 C25 H25 119.6
C26 C25 H25 119.6
C25 C26 C27 120.0(7)
C25 C26 H26 120.0
C27 C26 H26 120.0
C26 C27 C22 118.1(7)
C26 C27 C29 119.8(7)
C22 C27 C29 121.9(7)
C23 C28 H28A 109.5
C23 C28 H28B 109.5
H28A C28 H28B 109.5
C23 C28 H28C 109.5
H28A C28 H28C 109.5
H28B C28 H28C 109.5
C27 C29 H29A 109.5
C27 C29 H29B 109.5
H29A C29 H29B 109.5
C27 C29 H29C 109.5
H29A C29 H29C 109.5
H29B C29 H29C 109.5
N3 Pd2 C31 99.3(2)
N3 Pd2 N4 78.2(2)
C31 Pd2 N4 176.1(2)
N3 Pd2 Cl2 176.4(2)
C31 Pd2 Cl2 83.37(18)
N4 Pd2 Cl2 99.20(19)
C32 N3 C44 118.9(6)
C32 N3 Pd2 113.6(5)
C44 N3 Pd2 127.5(5)
C33 N4 C52 120.5(6)
C33 N4 Pd2 110.9(5)
C52 N4 Pd2 128.1(5)
Pd2 C31 H31A 109.5
Pd2 C31 H31B 109.5
H31A C31 H31B 109.5
Pd2 C31 H31C 109.5
H31A C31 H31C 109.5
H31B C31 H31C 109.5
N3 C32 C33 119.7(7)
N3 C32 C36 132.8(7)
C33 C32 C36 107.1(6)
N4 C33 C34 133.0(7)
N4 C33 C32 117.3(6)
C34 C33 C32 109.5(7)
C43 C34 C35 119.4(7)
C43 C34 C33 136.6(7)
C35 C34 C33 103.9(6)
C40 C35 C34 122.1(7)
C40 C35 C36 122.9(7)
C34 C35 C36 115.0(6)
C37 C36 C35 119.9(7)
C37 C36 C32 135.5(7)
C35 C36 C32 104.5(6)
C36 C37 C38 118.2(7)
C36 C37 H37 120.9
C38 C37 H37 120.9
C39 C38 C37 122.2(8)
C39 C38 H38 118.9
C37 C38 H38 118.9
C38 C39 C40 121.0(8)
C38 C39 H39 119.5
C40 C39 H39 119.5
C35 C40 C41 117.4(7)
C35 C40 C39 115.7(7)
C41 C40 C39 126.9(8)
C42 C41 C40 120.2(8)
C42 C41 H41 119.9
C40 C41 H41 119.9
C41 C42 C43 121.8(8)
C41 C42 H42 119.1
C43 C42 H42 119.1
C34 C43 C42 119.0(8)
C34 C43 H43 120.5
C42 C43 H43 120.5
C49 C44 C45 122.3(7)
C49 C44 N3 120.8(6)
C45 C44 N3 116.9(6)
C46 C45 C44 118.3(7)
C46 C45 C50 120.3(7)
C44 C45 C50 121.3(7)
C47 C46 C45 118.3(7)
C47 C46 H46 120.8
C45 C46 H46 120.8
C46 C47 C48 123.1(8)
C46 C47 H47 118.5
C48 C47 H47 118.5
C49 C48 C47 118.8(8)
C49 C48 H48 120.6
C47 C48 H48 120.6
C48 C49 C44 119.0(7)
C48 C49 C51 120.7(7)
C44 C49 C51 120.2(7)
C45 C50 H50A 109.5
C45 C50 H50B 109.5
H50A C50 H50B 109.5
C45 C50 H50C 109.5
H50A C50 H50C 109.5
H50B C50 H50C 109.5
C49 C51 H51A 109.5
C49 C51 H51B 109.5
H51A C51 H51B 109.5
C49 C51 H51C 109.5
H51A C51 H51C 109.5
H51B C51 H51C 109.5
C57 C52 C53 121.5(6)
C57 C52 N4 122.3(6)
C53 C52 N4 116.3(6)
C54 C53 C52 117.6(7)
C54 C53 C58 120.3(7)
C52 C53 C58 122.1(7)
C55 C54 C53 122.6(8)
C55 C54 H54 118.7
C53 C54 H54 118.7
C54 C55 C56 118.2(7)
C54 C55 H55 120.9
C56 C55 H55 120.9
C57 C56 C55 123.0(7)
C57 C56 H56 118.5
C55 C56 H56 118.5
C56 C57 C52 117.2(7)
C56 C57 C59 122.1(7)
C52 C57 C59 120.7(6)
C53 C58 H58A 109.5
C53 C58 H58B 109.5
H58A C58 H58B 109.5
C53 C58 H58C 109.5
H58A C58 H58C 109.5
H58B C58 H58C 109.5
C57 C59 H59A 109.5
C57 C59 H59B 109.5
H59A C59 H59B 109.5
C57 C59 H59C 109.5
H59A C59 H59C 109.5
H59B C59 H59C 109.5

loop_
_geom_bond_atom_site_label_1
_geom_bond_atom_site_label_2
_geom_bond_distance
Pd1 C1 2.039(6)
Pd1 N1 2.088(6)
Pd1 N2 2.203(5)
Pd1 Cl1 2.283(2)
N1 C2 1.296(8)
N1 C14 1.446(9)
N2 C3 1.276(8)
N2 C22 1.430(8)
C1 H1A 0.9600
C1 H1B 0.9600
C1 H1C 0.9600
C2 C6 1.461(9)
C2 C3 1.517(9)
C3 C4 1.489(9)
C4 C13 1.359(9)
C4 C5 1.413(9)
C5 C10 1.387(9)
C5 C6 1.412(9)
C6 C7 1.362(10)
C7 C8 1.398(10)
C7 H7 0.9300
C8 C9 1.365(10)
C8 H8 0.9300
C9 C10 1.424(9)
C9 H9 0.9300
C10 C11 1.415(10)
C11 C12 1.376(10)
C11 H11 0.9300
C12 C13 1.395(10)
C12 H12 0.9300
C13 H13 0.9300
C14 C19 1.366(9)
C14 C15 1.371(10)
C15 C16 1.370(11)
C15 C20 1.500(10)
C16 C17 1.369(13)
C16 H16 0.9300
C17 C18 1.361(12)
C17 H17 0.9300
C18 C19 1.400(10)
C18 H18 0.9300
C19 C21 1.531(11)
C20 H20A 0.9600
C20 H20B 0.9600
C20 H20C 0.9600
C21 H21A 0.9600
C21 H21B 0.9600
C21 H21C 0.9600
C22 C27 1.397(9)
C22 C23 1.405(9)
C23 C24 1.394(10)
C23 C28 1.481(10)
C24 C25 1.349(11)
C24 H24 0.9300
C25 C26 1.356(10)
C25 H25 0.9300
C26 C27 1.397(9)
C26 H26 0.9300
C27 C29 1.488(10)
C28 H28A 0.9600
C28 H28B 0.9600
C28 H28C 0.9600
C29 H29A 0.9600
C29 H29B 0.9600
C29 H29C 0.9600
Pd2 N3 2.104(6)
Pd2 C31 2.135(5)
Pd2 N4 2.179(5)
Pd2 Cl2 2.266(3)
N3 C32 1.259(8)
N3 C44 1.455(9)
N4 C33 1.302(9)
N4 C52 1.432(8)
C31 H31A 0.9600
C31 H31B 0.9600
C31 H31C 0.9600
C32 C33 1.478(9)
C32 C36 1.488(10)
C33 C34 1.468(9)
C34 C43 1.364(9)
C34 C35 1.426(9)
C35 C40 1.396(10)
C35 C36 1.427(9)
C36 C37 1.368(10)
C37 C38 1.411(10)
C37 H37 0.9300
C38 C39 1.378(11)
C38 H38 0.9300
C39 C40 1.430(10)
C39 H39 0.9300
C40 C41 1.400(10)
C41 C42 1.395(11)
C41 H41 0.9300
C42 C43 1.401(10)
C42 H42 0.9300
C43 H43 0.9300
C44 C49 1.378(10)
C44 C45 1.403(10)
C45 C46 1.387(11)
C45 C50 1.514(10)
C46 C47 1.357(11)
C46 H46 0.9300
C47 C48 1.406(11)
C47 H47 0.9300
C48 C49 1.351(10)
C48 H48 0.9300
C49 C51 1.521(10)
C50 H50A 0.9600
C50 H50B 0.9600
C50 H50C 0.9600
C51 H51A 0.9600
C51 H51B 0.9600
C51 H51C 0.9600
C52 C57 1.407(9)
C52 C53 1.415(9)
C53 C54 1.391(10)
C53 C58 1.483(9)
C54 C55 1.360(11)
C54 H54 0.9300
C55 C56 1.403(10)
C55 H55 0.9300
C56 C57 1.372(9)
C56 H56 0.9300
C57 C59 1.489(9)
C58 H58A 0.9600
C58 H58B 0.9600
C58 H58C 0.9600
C59 H59A 0.9600
C59 H59B 0.9600
C59 H59C 0.9600

loop_
_geom_torsion_atom_site_label_1
_geom_torsion_atom_site_label_2
_geom_torsion_atom_site_label_3
_geom_torsion_atom_site_label_4
_geom_torsion
C1 Pd1 N1 C2 177.4(5)
N2 Pd1 N1 C2 0.9(5)
Cl1 Pd1 N1 C2 -40(3)
C1 Pd1 N1 C14 1.5(6)
N2 Pd1 N1 C14 -175.0(6)
Cl1 Pd1 N1 C14 144(2)
C1 Pd1 N2 C3 -30(2)
N1 Pd1 N2 C3 1.2(4)
Cl1 Pd1 N2 C3 178.8(4)
C1 Pd1 N2 C22 141(2)
N1 Pd1 N2 C22 172.0(6)
Cl1 Pd1 N2 C22 -10.4(5)
C14 N1 C2 C6 -0.4(12)
Pd1 N1 C2 C6 -176.8(6)
C14 N1 C2 C3 173.6(6)
Pd1 N1 C2 C3 -2.7(8)
C22 N2 C3 C4 3.5(11)
Pd1 N2 C3 C4 175.5(6)
C22 N2 C3 C2 -174.9(6)
Pd1 N2 C3 C2 -2.9(7)
N1 C2 C3 N2 4.1(10)
C6 C2 C3 N2 179.5(6)
N1 C2 C3 C4 -174.8(6)
C6 C2 C3 C4 0.7(7)
N2 C3 C4 C13 -0.7(14)
C2 C3 C4 C13 177.8(7)
N2 C3 C4 C5 -179.6(7)
C2 C3 C4 C5 -1.0(7)
C13 C4 C5 C10 -0.1(10)
C3 C4 C5 C10 179.0(6)
C13 C4 C5 C6 -178.0(6)
C3 C4 C5 C6 1.1(8)
C10 C5 C6 C7 3.5(11)
C4 C5 C6 C7 -178.6(6)
C10 C5 C6 C2 -178.6(6)
C4 C5 C6 C2 -0.7(8)
N1 C2 C6 C7 -8.1(15)
C3 C2 C6 C7 177.4(7)
N1 C2 C6 C5 174.4(7)
C3 C2 C6 C5 -0.1(8)
C5 C6 C7 C8 1.5(10)
C2 C6 C7 C8 -175.7(8)
C6 C7 C8 C9 -4.9(11)
C7 C8 C9 C10 3.3(12)
C6 C5 C10 C11 177.8(6)
C4 C5 C10 C11 0.0(10)
C6 C5 C10 C9 -5.0(10)
C4 C5 C10 C9 177.2(6)
C8 C9 C10 C5 1.6(10)
C8 C9 C10 C11 178.5(8)
C5 C10 C11 C12 -0.2(11)
C9 C10 C11 C12 -177.0(7)
C10 C11 C12 C13 0.4(12)
C5 C4 C13 C12 0.3(10)
C3 C4 C13 C12 -178.5(7)
C11 C12 C13 C4 -0.5(12)
C2 N1 C14 C19 101.0(8)
Pd1 N1 C14 C19 -83.3(8)
C2 N1 C14 C15 -80.0(9)
Pd1 N1 C14 C15 95.7(7)
C19 C14 C15 C16 -0.6(11)
N1 C14 C15 C16 -179.6(7)
C19 C14 C15 C20 177.4(7)
N1 C14 C15 C20 -1.6(11)
C14 C15 C16 C17 2.5(12)
C20 C15 C16 C17 -175.4(8)
C15 C16 C17 C18 -2.5(14)
C16 C17 C18 C19 0.4(13)
C15 C14 C19 C18 -1.2(11)
N1 C14 C19 C18 177.7(6)
C15 C14 C19 C21 179.0(7)
N1 C14 C19 C21 -2.0(11)
C17 C18 C19 C14 1.3(11)
C17 C18 C19 C21 -178.9(8)
C3 N2 C22 C27 -84.1(8)
Pd1 N2 C22 C27 105.8(7)
C3 N2 C22 C23 97.6(7)
Pd1 N2 C22 C23 -72.5(7)
C27 C22 C23 C24 -0.6(10)
N2 C22 C23 C24 177.6(6)
C27 C22 C23 C28 -178.2(7)
N2 C22 C23 C28 0.0(10)
C22 C23 C24 C25 2.9(12)
C28 C23 C24 C25 -179.7(8)
C23 C24 C25 C26 -1.8(13)
C24 C25 C26 C27 -1.7(12)
C25 C26 C27 C22 3.7(10)
C25 C26 C27 C29 178.8(7)
C23 C22 C27 C26 -2.5(10)
N2 C22 C27 C26 179.3(6)
C23 C22 C27 C29 -177.5(7)
N2 C22 C27 C29 4.3(10)
C31 Pd2 N3 C32 -179.4(4)
N4 Pd2 N3 C32 3.7(4)
Cl2 Pd2 N3 C32 -40(3)
C31 Pd2 N3 C44 0.2(5)
N4 Pd2 N3 C44 -176.7(5)
Cl2 Pd2 N3 C44 140(3)
N3 Pd2 N4 C33 -2.2(4)
C31 Pd2 N4 C33 -54(3)
Cl2 Pd2 N4 C33 175.3(4)
N3 Pd2 N4 C52 169.6(5)
C31 Pd2 N4 C52 118(3)
Cl2 Pd2 N4 C52 -12.9(5)
C44 N3 C32 C33 175.7(5)
Pd2 N3 C32 C33 -4.7(7)
C44 N3 C32 C36 3.0(10)
Pd2 N3 C32 C36 -177.4(6)
C52 N4 C33 C34 3.3(10)
Pd2 N4 C33 C34 175.8(5)
C52 N4 C33 C32 -171.8(5)
Pd2 N4 C33 C32 0.6(6)
N3 C32 C33 N4 2.8(9)
C36 C32 C33 N4 177.2(5)
N3 C32 C33 C34 -173.5(5)
C36 C32 C33 C34 0.9(7)
N4 C33 C34 C43 3.4(12)
C32 C33 C34 C43 178.9(7)
N4 C33 C34 C35 -175.0(7)
C32 C33 C34 C35 0.4(6)
C43 C34 C35 C40 -0.1(9)
C33 C34 C35 C40 178.7(5)
C43 C34 C35 C36 179.5(5)
C33 C34 C35 C36 -1.7(7)
C40 C35 C36 C37 -0.9(10)
C34 C35 C36 C37 179.6(6)
C40 C35 C36 C32 -178.2(6)
C34 C35 C36 C32 2.3(7)
N3 C32 C36 C37 -5.1(13)
C33 C32 C36 C37 -178.5(7)
N3 C32 C36 C35 171.5(7)
C33 C32 C36 C35 -1.9(6)
C35 C36 C37 C38 1.6(10)
C32 C36 C37 C38 177.9(7)
C36 C37 C38 C39 -1.6(11)
C37 C38 C39 C40 0.8(11)
C34 C35 C40 C41 -1.0(10)
C36 C35 C40 C41 179.5(6)
C34 C35 C40 C39 179.5(6)
C36 C35 C40 C39 0.0(9)
C38 C39 C40 C35 0.0(10)
C38 C39 C40 C41 -179.4(7)
C35 C40 C41 C42 0.7(11)
C39 C40 C41 C42 -179.9(7)
C40 C41 C42 C43 0.7(12)
C35 C34 C43 C42 1.5(9)
C33 C34 C43 C42 -176.9(6)
C41 C42 C43 C34 -1.8(11)
C32 N3 C44 C49 98.8(8)
Pd2 N3 C44 C49 -80.8(8)
C32 N3 C44 C45 -81.3(8)
Pd2 N3 C44 C45 99.1(7)
C49 C44 C45 C46 -5.5(11)
N3 C44 C45 C46 174.6(7)
C49 C44 C45 C50 178.1(8)
N3 C44 C45 C50 -1.9(11)
C44 C45 C46 C47 4.7(12)
C50 C45 C46 C47 -178.8(8)
C45 C46 C47 C48 -2.0(14)
C46 C47 C48 C49 -0.2(14)
C47 C48 C49 C44 -0.4(12)
C47 C48 C49 C51 -176.0(8)
C45 C44 C49 C48 3.3(11)
N3 C44 C49 C48 -176.8(7)
C45 C44 C49 C51 178.9(7)
N3 C44 C49 C51 -1.2(11)
C33 N4 C52 C57 -80.2(8)
Pd2 N4 C52 C57 108.7(7)
C33 N4 C52 C53 100.5(7)
Pd2 N4 C52 C53 -70.6(7)
C57 C52 C53 C54 -2.0(11)
N4 C52 C53 C54 177.3(7)
C57 C52 C53 C58 178.0(7)
N4 C52 C53 C58 -2.7(10)
C52 C53 C54 C55 0.4(12)
C58 C53 C54 C55 -179.6(8)
C53 C54 C55 C56 1.4(13)
C54 C55 C56 C57 -1.8(13)
C55 C56 C57 C52 0.3(12)
C55 C56 C57 C59 -177.6(7)
C53 C52 C57 C56 1.6(11)
N4 C52 C57 C56 -177.7(7)
C53 C52 C57 C59 179.5(7)
N4 C52 C57 C59 0.2(11)
